data_4076829
loop_
_publ_author_name
'Yeh, Wen-Yann'
'Peng, Shie-Ming'
'Lee, Gene-Hsiang'

_publ_section_title
;
 WCl(\h2-C2Ph2)(\h6-C6Ph6H):&#x00A0; A Compound Containing a
 Metallacycloheptatriene Unit from Trimerization of Diphenylacetylene with
 W(NMe3)(\h2-C2Ph2)3
;
_journal_issue 14
_journal_name_full Organometallics
_journal_page_first 3058
_journal_paper_doi 10.1021/om0201009
_journal_volume 21
_journal_year 2002
_chemical_formula_sum 'C44 H33 N W'
_chemical_formula_weight 759.56
_chemical_name_systematic
; 
 ? 
;
_space_group_IT_number 14
_symmetry_cell_setting monoclinic
_symmetry_space_group_name_Hall '-P 2ybc'
_symmetry_space_group_name_H-M 'P 1 21/c 1'
_atom_sites_solution_hydrogens geom
_atom_sites_solution_primary direct
_atom_sites_solution_secondary difmap
_audit_creation_method SHELXL-97
_cell_angle_alpha 90.00
_cell_angle_beta 92.291(1)
_cell_angle_gamma 90.00
_cell_formula_units_Z 4
_cell_length_a 17.2850(2)
_cell_length_b 9.9082(1)
_cell_length_c 19.9590(2)
_cell_measurement_reflns_used 8192
_cell_measurement_temperature 295(2)
_cell_measurement_theta_max 27.50
_cell_measurement_theta_min 2.00
_cell_volume 3415.51(6)
_computing_cell_refinement 'Bruker SAINT'
_computing_data_collection 'Bruker SMART'
_computing_data_reduction 'Bruker SAINT'
_computing_molecular_graphics 'Bruker SHELXTL'
_computing_publication_material 'Bruker SHELXTL'
_computing_structure_refinement 'SHELXL-97 (Sheldrick, 1997)'
_computing_structure_solution 'SHELXS-97 (Sheldrick, 1990)'
_diffrn_ambient_temperature 295(2)
_diffrn_measured_fraction_theta_full 0.987
_diffrn_measured_fraction_theta_max 0.987
_diffrn_measurement_method '\w scans'
_diffrn_radiation_monochromator graphite
_diffrn_radiation_source 'fine-focus sealed tube'
_diffrn_radiation_type MoK\a
_diffrn_radiation_wavelength 0.71073
_diffrn_reflns_av_R_equivalents 0.0430
_diffrn_reflns_av_sigmaI/netI 0.0428
_diffrn_reflns_limit_h_max 22
_diffrn_reflns_limit_h_min -20
_diffrn_reflns_limit_k_max 12
_diffrn_reflns_limit_k_min -12
_diffrn_reflns_limit_l_max 25
_diffrn_reflns_limit_l_min -25
_diffrn_reflns_number 23894
_diffrn_reflns_theta_full 27.50
_diffrn_reflns_theta_max 27.50
_diffrn_reflns_theta_min 2.04
_diffrn_standards_decay_% 0
_exptl_absorpt_coefficient_mu 3.413
_exptl_absorpt_correction_T_max 0.5633
_exptl_absorpt_correction_T_min 0.3230
_exptl_absorpt_correction_type multi-scan
_exptl_crystal_colour yellow
_exptl_crystal_density_diffrn 1.477
_exptl_crystal_density_meas ?
_exptl_crystal_density_method 'not measured'
_exptl_crystal_description needle
_exptl_crystal_F_000 1512
_exptl_crystal_size_max 0.60
_exptl_crystal_size_mid 0.14
_exptl_crystal_size_min 0.09
_refine_diff_density_max 0.586
_refine_diff_density_min -0.745
_refine_diff_density_rms 0.078
_refine_ls_extinction_coef 0.00042(7)
_refine_ls_extinction_expression Fc^*^=kFc[1+0.001xFc^2^\l^3^/sin(2\q)]^-1/4^
_refine_ls_extinction_method SHELXL
_refine_ls_goodness_of_fit_ref 1.031
_refine_ls_hydrogen_treatment mixed
_refine_ls_matrix_type full
_refine_ls_number_parameters 417
_refine_ls_number_reflns 7737
_refine_ls_number_restraints 0
_refine_ls_restrained_S_all 1.031
_refine_ls_R_factor_all 0.0521
_refine_ls_R_factor_gt 0.0347
_refine_ls_shift/su_max 0.006
_refine_ls_shift/su_mean 0.000
_refine_ls_structure_factor_coef Fsqd
_refine_ls_weighting_details 'calc w=1/[\s^2^(Fo^2^)+(0.0225P)^2^+2.3411P] where P=(Fo^2^+2Fc^2^)/3'
_refine_ls_weighting_scheme calc
_refine_ls_wR_factor_gt 0.0585
_refine_ls_wR_factor_ref 0.0632
_reflns_number_gt 6435
_reflns_number_total 7737
_reflns_threshold_expression >2sigma(I)
_cod_data_source_file om0201009.cif
_cod_data_source_block ic7474
_cod_depositor_comments
;
The following automatic conversions were performed:

'_symmetry_cell_setting' value 'Monoclinic' changed to 'monoclinic'
according to /home/saulius/struct/CIF-dictionaries/cif_core.dic
dictionary named 'cif_core.dic' version 2.4.1 from 2010-06-29.

Automatic conversion script
Id: cif_fix_values 1715 2011-07-08 13:25:40Z adriana 

The following automatic conversions were performed:

'_exptl_crystal_density_meas' value 'not_measured' was changed to '?'
- the value is perceived as not measured.

Automatic conversion script
Id: cif_fix_values 3008 2015-01-20 13:52:24Z robertas 
;
_cod_original_sg_symbol_H-M P2(1)/c
_cod_database_code 4076829

loop_
_symmetry_equiv_pos_as_xyz
'x, y, z'
'-x, y+1/2, -z+1/2'
'-x, -y, -z'
'x, -y-1/2, z-1/2'

loop_
_atom_site_label
_atom_site_type_symbol
_atom_site_fract_x
_atom_site_fract_y
_atom_site_fract_z
_atom_site_U_iso_or_equiv
_atom_site_adp_type
_atom_site_occupancy
_atom_site_symmetry_multiplicity
_atom_site_calc_flag
_atom_site_refinement_flags
W W 0.239743(8) 1.086324(14) 0.225567(6) 0.03119(5) Uani 1 1 d .
N1 N 0.20507(17) 1.2934(3) 0.24415(15) 0.0393(7) Uani 1 1 d .
C1 C 0.3358(2) 1.1660(3) 0.18168(17) 0.0352(8) Uani 1 1 d .
C2 C 0.3399(2) 1.0326(4) 0.17839(16) 0.0345(8) Uani 1 1 d .
C3 C 0.2380(2) 1.0694(4) 0.32781(17) 0.0384(8) Uani 1 1 d .
C4 C 0.26067(19) 0.9533(4) 0.30384(18) 0.0372(8) Uani 1 1 d .
C5 C 0.1315(2) 1.0693(4) 0.17862(17) 0.0371(8) Uani 1 1 d .
C6 C 0.1687(2) 0.9553(4) 0.17065(16) 0.0353(8) Uani 1 1 d .
C7 C 0.3857(2) 1.2750(4) 0.15875(17) 0.0375(8) Uani 1 1 d .
C8 C 0.3595(3) 1.4064(4) 0.1524(3) 0.0607(12) Uani 1 1 d .
H8A H 0.3103 1.4285 0.1663 0.073 Uiso 1 1 calc R
C9 C 0.4054(3) 1.5053(5) 0.1257(3) 0.090(2) Uani 1 1 d .
H9A H 0.3867 1.5930 0.1215 0.108 Uiso 1 1 calc R
C10 C 0.4780(3) 1.4756(5) 0.1054(3) 0.0773(16) Uani 1 1 d .
H10A H 0.5081 1.5422 0.0865 0.093 Uiso 1 1 calc R
C11 C 0.5061(3) 1.3476(5) 0.1130(3) 0.0632(13) Uani 1 1 d .
H11A H 0.5561 1.3277 0.1005 0.076 Uiso 1 1 calc R
C12 C 0.4607(2) 1.2480(4) 0.1391(2) 0.0505(10) Uani 1 1 d .
H12A H 0.4804 1.1610 0.1437 0.061 Uiso 1 1 calc R
C13 C 0.3970(2) 0.9436(3) 0.14873(18) 0.0355(8) Uani 1 1 d .
C14 C 0.4560(2) 0.8838(4) 0.1873(2) 0.0505(10) Uani 1 1 d .
H14A H 0.4554 0.8872 0.2338 0.061 Uiso 1 1 calc R
C15 C 0.5164(3) 0.8187(4) 0.1560(3) 0.0697(15) Uani 1 1 d .
H15A H 0.5561 0.7790 0.1819 0.084 Uiso 1 1 calc R
C16 C 0.5174(3) 0.8128(5) 0.0872(4) 0.0782(18) Uani 1 1 d .
H16A H 0.5586 0.7717 0.0665 0.094 Uiso 1 1 calc R
C17 C 0.4583(3) 0.8671(5) 0.0496(3) 0.0710(15) Uani 1 1 d .
H17A H 0.4580 0.8599 0.0031 0.085 Uiso 1 1 calc R
C18 C 0.3986(3) 0.9329(4) 0.0796(2) 0.0520(10) Uani 1 1 d .
H18A H 0.3588 0.9706 0.0530 0.062 Uiso 1 1 calc R
C19 C 0.2274(2) 1.1434(4) 0.39068(17) 0.0436(9) Uani 1 1 d .
C20 C 0.2850(3) 1.1472(5) 0.4410(2) 0.0586(11) Uani 1 1 d .
H20A H 0.3300 1.0969 0.4368 0.070 Uiso 1 1 calc R
C21 C 0.2756(3) 1.2262(6) 0.4976(2) 0.0819(17) Uani 1 1 d .
H21A H 0.3150 1.2303 0.5306 0.098 Uiso 1 1 calc R
C22 C 0.2094(4) 1.2976(6) 0.5052(3) 0.095(2) Uani 1 1 d .
H22A H 0.2034 1.3490 0.5436 0.114 Uiso 1 1 calc R
C23 C 0.1518(4) 1.2938(7) 0.4565(3) 0.099(2) Uani 1 1 d .
H23A H 0.1066 1.3430 0.4617 0.119 Uiso 1 1 calc R
C24 C 0.1604(3) 1.2172(5) 0.3995(2) 0.0716(14) Uani 1 1 d .
H24A H 0.1207 1.2150 0.3667 0.086 Uiso 1 1 calc R
C25 C 0.2831(2) 0.8194(4) 0.32846(19) 0.0401(8) Uani 1 1 d .
C26 C 0.3180(2) 0.7244(4) 0.2883(2) 0.0506(10) Uani 1 1 d .
H26A H 0.3271 0.7451 0.2439 0.061 Uiso 1 1 calc R
C27 C 0.3394(3) 0.5999(4) 0.3137(3) 0.0648(12) Uani 1 1 d .
H27A H 0.3647 0.5388 0.2868 0.078 Uiso 1 1 calc R
C28 C 0.3237(3) 0.5655(5) 0.3781(3) 0.0746(15) Uani 1 1 d .
H28A H 0.3370 0.4805 0.3946 0.090 Uiso 1 1 calc R
C29 C 0.2881(3) 0.6575(5) 0.4183(3) 0.0715(14) Uani 1 1 d .
H29A H 0.2769 0.6341 0.4620 0.086 Uiso 1 1 calc R
C30 C 0.2691(2) 0.7838(4) 0.3944(2) 0.0528(11) Uani 1 1 d .
H30A H 0.2467 0.8462 0.4226 0.063 Uiso 1 1 calc R
C31 C 0.0597(2) 1.1399(4) 0.1567(2) 0.0430(9) Uani 1 1 d .
C32 C 0.0276(2) 1.1225(5) 0.0925(2) 0.0606(12) Uani 1 1 d .
H32A H 0.0483 1.0589 0.0640 0.073 Uiso 1 1 calc R
C33 C -0.0357(3) 1.2005(7) 0.0707(3) 0.0882(18) Uani 1 1 d .
H33A H -0.0568 1.1900 0.0274 0.106 Uiso 1 1 calc R
C34 C -0.0669(3) 1.2929(6) 0.1133(4) 0.0887(19) Uani 1 1 d .
H34A H -0.1083 1.3463 0.0981 0.106 Uiso 1 1 calc R
C35 C -0.0383(3) 1.3072(5) 0.1771(3) 0.0739(15) Uani 1 1 d .
H35A H -0.0610 1.3679 0.2060 0.089 Uiso 1 1 calc R
C36 C 0.0250(2) 1.2308(4) 0.1989(2) 0.0551(11) Uani 1 1 d .
H36A H 0.0446 1.2407 0.2427 0.066 Uiso 1 1 calc R
C37 C 0.1545(2) 0.8228(4) 0.13903(17) 0.0390(8) Uani 1 1 d .
C38 C 0.0790(2) 0.7714(4) 0.1323(2) 0.0529(10) Uani 1 1 d .
H38A H 0.0380 0.8219 0.1478 0.064 Uiso 1 1 calc R
C39 C 0.0644(3) 0.6470(5) 0.1031(3) 0.0700(14) Uani 1 1 d .
H39A H 0.0141 0.6137 0.1001 0.084 Uiso 1 1 calc R
C40 C 0.1236(3) 0.5727(5) 0.0785(3) 0.0747(15) Uani 1 1 d .
H40A H 0.1137 0.4891 0.0588 0.090 Uiso 1 1 calc R
C41 C 0.1978(3) 0.6224(5) 0.0832(2) 0.0673(13) Uani 1 1 d .
H41A H 0.2379 0.5730 0.0655 0.081 Uiso 1 1 calc R
C42 C 0.2136(2) 0.7458(4) 0.1142(2) 0.0542(10) Uani 1 1 d .
H42A H 0.2644 0.7767 0.1181 0.065 Uiso 1 1 calc R
C43 C 0.1807(2) 1.3953(4) 0.2563(2) 0.0453(9) Uani 1 1 d .
C44 C 0.1451(3) 1.5245(4) 0.2723(3) 0.0691(14) Uani 1 1 d .
H44A H 0.1573 1.5470 0.3183 0.104 Uiso 1 1 calc R
H44B H 0.0899 1.5179 0.2654 0.104 Uiso 1 1 calc R
H44C H 0.1646 1.5936 0.2438 0.104 Uiso 1 1 calc R

loop_
_atom_site_aniso_label
_atom_site_aniso_U_11
_atom_site_aniso_U_22
_atom_site_aniso_U_33
_atom_site_aniso_U_23
_atom_site_aniso_U_13
_atom_site_aniso_U_12
W 0.03024(8) 0.03156(8) 0.03192(7) -0.00055(7) 0.00288(5) 0.00351(7)
N1 0.0357(17) 0.0377(18) 0.0448(17) -0.0051(14) 0.0040(13) 0.0022(14)
C1 0.036(2) 0.035(2) 0.0343(18) 0.0003(15) 0.0033(15) 0.0039(16)
C2 0.0338(19) 0.0380(19) 0.0318(17) -0.0012(15) 0.0002(14) 0.0026(15)
C3 0.0325(18) 0.049(2) 0.0337(17) 0.0028(16) -0.0002(14) 0.0007(17)
C4 0.0283(18) 0.044(2) 0.0392(18) 0.0032(16) 0.0024(14) 0.0005(15)
C5 0.0310(18) 0.043(2) 0.0379(18) 0.0029(16) 0.0037(14) -0.0025(16)
C6 0.0350(19) 0.039(2) 0.0318(17) 0.0020(14) 0.0045(14) -0.0014(15)
C7 0.0379(19) 0.036(2) 0.0381(18) -0.0029(15) 0.0018(15) 0.0006(16)
C8 0.052(3) 0.040(2) 0.092(3) 0.000(2) 0.027(2) 0.005(2)
C9 0.077(4) 0.031(2) 0.165(6) 0.012(3) 0.046(4) 0.001(2)
C10 0.067(3) 0.041(3) 0.126(5) 0.002(3) 0.037(3) -0.011(2)
C11 0.043(3) 0.053(3) 0.095(4) -0.011(3) 0.020(2) -0.009(2)
C12 0.041(2) 0.039(2) 0.072(3) -0.001(2) 0.0054(19) -0.0042(19)
C13 0.0338(19) 0.0278(19) 0.0454(19) -0.0043(14) 0.0090(15) -0.0028(14)
C14 0.042(2) 0.042(2) 0.067(3) 0.0051(19) 0.001(2) 0.0029(18)
C15 0.040(3) 0.039(2) 0.130(5) 0.007(3) 0.004(3) 0.004(2)
C16 0.058(3) 0.042(3) 0.139(5) -0.011(3) 0.050(4) -0.002(2)
C17 0.081(4) 0.057(3) 0.078(3) -0.022(3) 0.042(3) -0.012(3)
C18 0.061(3) 0.046(2) 0.050(2) -0.0058(19) 0.012(2) 0.001(2)
C19 0.049(2) 0.053(2) 0.0288(17) -0.0003(16) 0.0057(16) -0.0058(19)
C20 0.056(3) 0.072(3) 0.047(2) -0.001(2) -0.004(2) -0.012(2)
C21 0.094(4) 0.103(4) 0.047(3) -0.009(3) -0.016(3) -0.036(4)
C22 0.126(5) 0.107(5) 0.054(3) -0.029(3) 0.024(3) -0.009(4)
C23 0.093(4) 0.140(6) 0.066(4) -0.034(4) 0.019(3) 0.026(4)
C24 0.060(3) 0.108(4) 0.048(2) -0.020(3) 0.009(2) 0.016(3)
C25 0.0300(19) 0.045(2) 0.045(2) 0.0087(17) -0.0013(15) 0.0009(17)
C26 0.052(2) 0.046(2) 0.054(2) 0.0060(19) 0.0043(19) -0.002(2)
C27 0.061(3) 0.050(3) 0.084(3) 0.006(2) 0.007(2) 0.012(2)
C28 0.068(3) 0.060(3) 0.096(4) 0.032(3) -0.002(3) 0.018(3)
C29 0.066(3) 0.085(4) 0.063(3) 0.037(3) 0.000(2) 0.013(3)
C30 0.046(2) 0.063(3) 0.048(2) 0.016(2) 0.0008(18) 0.011(2)
C31 0.033(2) 0.044(2) 0.053(2) 0.0120(18) 0.0054(17) -0.0022(17)
C32 0.045(2) 0.086(3) 0.051(2) 0.014(2) -0.0026(19) 0.006(2)
C33 0.064(3) 0.127(5) 0.072(3) 0.036(4) -0.019(3) 0.004(3)
C34 0.040(3) 0.090(4) 0.136(6) 0.044(4) 0.002(3) 0.017(3)
C35 0.038(3) 0.059(3) 0.126(5) 0.008(3) 0.016(3) 0.009(2)
C36 0.035(2) 0.057(3) 0.074(3) -0.001(2) 0.0086(19) 0.003(2)
C37 0.045(2) 0.037(2) 0.0349(18) 0.0009(15) 0.0002(16) 0.0010(17)
C38 0.046(2) 0.050(3) 0.063(3) -0.003(2) -0.0013(19) -0.001(2)
C39 0.065(3) 0.053(3) 0.091(4) -0.009(3) -0.013(3) -0.016(3)
C40 0.094(4) 0.041(3) 0.087(4) -0.016(2) -0.016(3) -0.005(3)
C41 0.077(4) 0.054(3) 0.071(3) -0.018(2) 0.010(3) 0.011(2)
C42 0.049(2) 0.049(2) 0.065(3) -0.009(2) 0.005(2) 0.004(2)
C43 0.037(2) 0.045(2) 0.055(2) -0.0063(18) 0.0059(17) 0.0013(18)
C44 0.061(3) 0.044(3) 0.102(4) -0.017(3) 0.011(3) 0.012(2)

loop_
_atom_type_symbol
_atom_type_description
_atom_type_scat_dispersion_real
_atom_type_scat_dispersion_imag
_atom_type_scat_source
C C 0.0033 0.0016 'International Tables Vol C Tables 4.2.6.8 and 6.1.1.4'
H H 0.0000 0.0000 'International Tables Vol C Tables 4.2.6.8 and 6.1.1.4'
N N 0.0061 0.0033 'International Tables Vol C Tables 4.2.6.8 and 6.1.1.4'
W W -0.8490 6.8722 'International Tables Vol C Tables 4.2.6.8 and 6.1.1.4'

loop_
_geom_angle_atom_site_label_1
_geom_angle_atom_site_label_2
_geom_angle_atom_site_label_3
_geom_angle
C3 W C1 119.88(14)
C3 W C4 37.18(14)
C1 W C4 116.47(13)
C3 W C5 113.31(13)
C1 W C5 124.60(13)
C4 W C5 114.78(13)
C3 W C6 116.34(14)
C1 W C6 119.02(13)
C4 W C6 94.73(14)
C5 W C6 37.01(13)
C3 W C2 118.51(14)
C1 W C2 37.38(13)
C4 W C2 93.18(13)
C5 W C2 122.05(13)
C6 W C2 94.98(13)
C3 W N1 83.81(13)
C1 W N1 86.74(12)
C4 W N1 120.97(13)
C5 W N1 84.48(13)
C6 W N1 121.38(13)
C2 W N1 124.12(12)
C43 N1 W 173.1(3)
C2 C1 C7 133.2(3)
C2 C1 W 71.7(2)
C7 C1 W 155.1(3)
C1 C2 C13 131.2(3)
C1 C2 W 70.9(2)
C13 C2 W 157.8(3)
C4 C3 C19 142.9(4)
C4 C3 W 72.1(2)
C19 C3 W 144.7(3)
C3 C4 C25 138.8(3)
C3 C4 W 70.8(2)
C25 C4 W 150.4(3)
C6 C5 C31 141.4(4)
C6 C5 W 71.7(2)
C31 C5 W 146.3(3)
C5 C6 C37 138.1(3)
C5 C6 W 71.3(2)
C37 C6 W 150.6(3)
C8 C7 C12 117.3(3)
C8 C7 C1 121.9(3)
C12 C7 C1 120.7(3)
C9 C8 C7 120.8(4)
C10 C9 C8 120.7(4)
C11 C10 C9 119.7(4)
C10 C11 C12 120.1(4)
C11 C12 C7 121.3(4)
C18 C13 C14 118.4(3)
C18 C13 C2 119.3(3)
C14 C13 C2 121.7(3)
C13 C14 C15 119.8(4)
C16 C15 C14 120.4(5)
C17 C16 C15 119.8(4)
C16 C17 C18 120.6(5)
C17 C18 C13 121.0(5)
C20 C19 C24 118.2(4)
C20 C19 C3 121.5(4)
C24 C19 C3 120.3(4)
C19 C20 C21 120.0(5)
C22 C21 C20 120.7(5)
C21 C22 C23 120.0(5)
C22 C23 C24 120.2(5)
C23 C24 C19 120.8(5)
C26 C25 C30 118.0(4)
C26 C25 C4 122.4(3)
C30 C25 C4 119.6(3)
C27 C26 C25 120.6(4)
C28 C27 C26 120.6(4)
C27 C28 C29 119.6(4)
C30 C29 C28 120.5(4)
C29 C30 C25 120.7(4)
C32 C31 C36 118.4(4)
C32 C31 C5 121.1(4)
C36 C31 C5 120.4(4)
C31 C32 C33 120.0(5)
C34 C33 C32 119.9(5)
C35 C34 C33 121.0(5)
C34 C35 C36 119.4(5)
C31 C36 C35 121.2(5)
C42 C37 C38 117.6(4)
C42 C37 C6 122.2(3)
C38 C37 C6 120.2(3)
C39 C38 C37 121.2(4)
C40 C39 C38 120.3(5)
C39 C40 C41 119.5(4)
C40 C41 C42 120.7(4)
C37 C42 C41 120.6(4)
N1 C43 C44 177.0(4)

loop_
_geom_bond_atom_site_label_1
_geom_bond_atom_site_label_2
_geom_bond_distance
W C3 2.049(3)
W C1 2.065(3)
W C4 2.065(4)
W C5 2.065(3)
W C6 2.071(4)
W C2 2.074(3)
W N1 2.174(3)
N1 C43 1.124(4)
C1 C2 1.326(5)
C1 C7 1.467(5)
C2 C13 1.465(5)
C3 C4 1.312(5)
C3 C19 1.471(5)
C4 C25 1.462(5)
C5 C6 1.313(5)
C5 C31 1.476(5)
C6 C37 1.472(5)
C7 C8 1.383(5)
C7 C12 1.397(5)
C8 C9 1.381(6)
C9 C10 1.366(6)
C10 C11 1.364(6)
C11 C12 1.377(5)
C13 C18 1.386(5)
C13 C14 1.386(5)
C14 C15 1.395(6)
C15 C16 1.376(8)
C16 C17 1.355(8)
C17 C18 1.378(6)
C19 C20 1.385(6)
C19 C24 1.388(6)
C20 C21 1.390(6)
C21 C22 1.358(8)
C22 C23 1.364(8)
C23 C24 1.380(6)
C25 C26 1.389(5)
C25 C30 1.394(5)
C26 C27 1.378(5)
C27 C28 1.367(7)
C28 C29 1.376(7)
C29 C30 1.375(6)
C31 C32 1.385(6)
C31 C36 1.387(5)
C32 C33 1.396(7)
C33 C34 1.374(8)
C34 C35 1.355(8)
C35 C36 1.387(6)
C37 C42 1.383(5)
C37 C38 1.402(5)
C38 C39 1.383(6)
C39 C40 1.368(7)
C40 C41 1.373(7)
C41 C42 1.392(6)
C43 C44 1.462(5)
